data_7042590
loop_
_publ_author_name
'McKeown, Paul'
'Brown-Humes, James'
'Davidson, Matthew G.'
'Mahon, Mary F.'
'Woodman, Timothy J.'
'Jones, Matthew D.'

_publ_section_title
;
 Ligands and complexes based on piperidine and their exploitation of the
 ring opening polymerisation of rac-lactide.
;
_journal_issue 15
_journal_name_full 'Dalton transactions (Cambridge, England : 2003)'
_journal_page_first 5048
_journal_page_last 5057
_journal_paper_doi 10.1039/c7dt00751e
_journal_volume 46
_journal_year 2017
_chemical_formula_sum 'C48 H80 N4 O4 Ti'
_chemical_formula_weight 825.06
_space_group_crystal_system triclinic
_space_group_IT_number 2
_space_group_name_Hall '-P 1'
_space_group_name_H-M_alt 'P -1'
_symmetry_space_group_name_Hall '-P 1'
_symmetry_space_group_name_H-M 'P -1'
_atom_sites_solution_hydrogens mixed
_audit_creation_method SHELXL-2014/7
_audit_update_record
;
2017-02-23 deposited with the CCDC.
2017-03-23 downloaded from the CCDC.
;
_cell_angle_alpha 76.731(3)
_cell_angle_beta 80.759(3)
_cell_angle_gamma 71.707(3)
_cell_formula_units_Z 2
_cell_length_a 9.7501(3)
_cell_length_b 14.1972(4)
_cell_length_c 19.0565(7)
_cell_measurement_reflns_used 12939
_cell_measurement_temperature 150(2)
_cell_measurement_theta_max 73.2450
_cell_measurement_theta_min 3.7220
_cell_volume 2426.49(14)
_computing_cell_refinement 'CrysAlisPro 1.171.38.43 (Rigaku OD, 2015)'
_computing_data_collection 'CrysAlisPro 1.171.38.43 (Rigaku OD, 2015)'
_computing_data_reduction 'CrysAlisPro 1.171.38.43 (Rigaku OD, 2015)'
_computing_molecular_graphics 'ORTEP3 for Windows - Farrugia, L. J. J. Appl. Crystallogr. 1997, 30, 565'
_computing_publication_material
;
 'WinGX publication routines, Farrugia, 
 L. J., J. Appl. Crystallogr., 1999, 32, 837-838
;
_computing_structure_refinement
;
 SHELXL-2014/8 (Sheldrick, 2014)
 Sheldrick GM (2008) Acta Crystallogr A64:112--122 and 
 C. B. H\"ubschle, G. M. Sheldrick and B. Dittrich
 ShelXle: a Qt graphical user interface for SHELXL
 J. Appl. Cryst., 44, (2011) 1281-1284.
;
_computing_structure_solution
; 
 SHELXT
 Sheldrick, G. M. (2008). Acta Cryst. A64, 112-122.
;
_diffrn_ambient_environment N~2~
_diffrn_ambient_temperature 150.00(10)
_diffrn_detector 'CCD plate'
_diffrn_detector_area_resol_mean 8.1150
_diffrn_detector_type EosS2
_diffrn_measured_fraction_theta_full 1.000
_diffrn_measured_fraction_theta_max 0.999
_diffrn_measurement_device 'four-circle diffractometer'
_diffrn_measurement_device_type 'SuperNova, Dual, Cu at zero, EosS2'
_diffrn_measurement_method '\w scans'
_diffrn_radiation_monochromator mirror
_diffrn_radiation_probe x-ray
_diffrn_radiation_type 'Cu K\a'
_diffrn_radiation_wavelength 1.54184
_diffrn_reflns_av_R_equivalents 0.0213
_diffrn_reflns_av_unetI/netI 0.0249
_diffrn_reflns_Laue_measured_fraction_full 1.000
_diffrn_reflns_Laue_measured_fraction_max 0.999
_diffrn_reflns_limit_h_max 9
_diffrn_reflns_limit_h_min -12
_diffrn_reflns_limit_k_max 17
_diffrn_reflns_limit_k_min -17
_diffrn_reflns_limit_l_max 23
_diffrn_reflns_limit_l_min -22
_diffrn_reflns_number 21882
_diffrn_reflns_point_group_measured_fraction_full 1.000
_diffrn_reflns_point_group_measured_fraction_max 0.999
_diffrn_reflns_theta_full 67.684
_diffrn_reflns_theta_max 72.125
_diffrn_reflns_theta_min 3.340
_diffrn_source 'sealed X-ray tube'
_diffrn_source_type 'SuperNova (Cu) X-ray Source'
_exptl_absorpt_coefficient_mu 1.828
_exptl_absorpt_correction_T_max 1.00000
_exptl_absorpt_correction_T_min 0.85734
_exptl_absorpt_correction_type multi-scan
_exptl_absorpt_process_details
;
CrysAlisPro 1.171.38.43 (Rigaku Oxford Diffraction, 2015)
Empirical absorption correction using spherical harmonics,
 implemented in SCALE3 ABSPACK scaling algorithm.
;
_exptl_crystal_colour yellow
_exptl_crystal_density_diffrn 1.129
_exptl_crystal_description block
_exptl_crystal_F_000 900
_exptl_crystal_size_max 0.150
_exptl_crystal_size_mid 0.100
_exptl_crystal_size_min 0.050
_refine_diff_density_max 0.727
_refine_diff_density_min -0.326
_refine_diff_density_rms 0.043
_refine_ls_extinction_method none
_refine_ls_goodness_of_fit_ref 1.034
_refine_ls_hydrogen_treatment mixed
_refine_ls_matrix_type full
_refine_ls_number_parameters 568
_refine_ls_number_reflns 9545
_refine_ls_number_restraints 2
_refine_ls_restrained_S_all 1.034
_refine_ls_R_factor_all 0.0429
_refine_ls_R_factor_gt 0.0398
_refine_ls_shift/su_max 0.001
_refine_ls_shift/su_mean 0.000
_refine_ls_structure_factor_coef Fsqd
_refine_ls_weighting_details 'w=1/[\s^2^(Fo^2^)+(0.0560P)^2^+1.0259P] where P=(Fo^2^+2Fc^2^)/3'
_refine_ls_weighting_scheme calc
_refine_ls_wR_factor_gt 0.1068
_refine_ls_wR_factor_ref 0.1091
_reflns_Friedel_coverage 0.000
_reflns_number_gt 8916
_reflns_number_total 9545
_reflns_threshold_expression 'I > 2\s(I)'
_cod_data_source_file c7dt00751e2.cif
_cod_data_source_block s16mdj48
_cod_depositor_comments 'Adding full bibliography for 7042587--7042595.cif.'
_cod_original_cell_volume 2426.49(15)
_cod_database_code 7042590
_shelx_shelxl_version_number 2014/7
_shelx_space_group_comment
;
The symmetry employed for this shelxl refinement is uniquely defined
by the following loop, which should always be used as a source of
symmetry information in preference to the above space-group names.
They are only intended as comments.
;
_shelx_estimated_absorpt_t_min 0.771
_shelx_estimated_absorpt_t_max 0.914

loop_
_space_group_symop_operation_xyz
'x, y, z'
'-x, -y, -z'

loop_
_atom_site_label
_atom_site_type_symbol
_atom_site_fract_x
_atom_site_fract_y
_atom_site_fract_z
_atom_site_U_iso_or_equiv
_atom_site_adp_type
_atom_site_occupancy
_atom_site_site_symmetry_order
_atom_site_calc_flag
_atom_site_refinement_flags_posn
_atom_site_refinement_flags_adp
_atom_site_refinement_flags_occupancy
_atom_site_disorder_assembly
_atom_site_disorder_group
Ti1 Ti 0.28529(3) 0.97904(2) 0.25940(2) 0.01986(8) Uani 1 1 d . . . . .
O1 O 0.26655(14) 0.96710(9) 0.16946(6) 0.0365(3) Uani 1 1 d . . . . .
N1 N 0.52866(13) 0.93211(9) 0.23164(6) 0.0202(2) Uani 1 1 d . . . . .
C1 C 0.1963(2) 1.00397(14) 0.10611(10) 0.0383(4) Uani 1 1 d . . . . .
H1 H 0.1518 1.0786 0.1018 0.046 Uiso 1 1 calc R U . . .
H2 H 0.639(2) 0.8794(17) 0.1068(12) 0.042(6) Uiso 1 1 d . . . . .
H4 H 0.229(3) 1.037(2) 0.4841(14) 0.065(8) Uiso 1 1 d . . . . .
O2 O 0.10392(13) 1.03055(9) 0.29655(7) 0.0375(3) Uani 1 1 d . . . . .
N2 N 0.69236(18) 0.80663(11) 0.12316(8) 0.0363(3) Uani 1 1 d . . . . .
C2 C 0.3046(3) 0.9853(2) 0.04179(12) 0.0641(7) Uani 1 1 d . . . . .
H2A H 0.3818 1.0158 0.0419 0.096 Uiso 1 1 calc R U . . .
H2B H 0.2562 1.0156 -0.0027 0.096 Uiso 1 1 calc R U . . .
H2C H 0.3465 0.9124 0.0441 0.096 Uiso 1 1 calc R U . . .
O3 O 0.31336(11) 1.11303(8) 0.23150(6) 0.0233(2) Uani 1 1 d . . . . .
N3 N 0.37778(13) 0.96152(9) 0.36591(6) 0.0196(2) Uani 1 1 d . . . . .
C3 C 0.0768(2) 0.95594(17) 0.11120(12) 0.0495(5) Uani 1 1 d . . . . .
H3A H 0.1185 0.8826 0.1160 0.074 Uiso 1 1 calc R U . . .
H3B H 0.0258 0.9830 0.0673 0.074 Uiso 1 1 calc R U . . .
H3C H 0.0084 0.9710 0.1536 0.074 Uiso 1 1 calc R U . . .
O4 O 0.29448(12) 0.83945(8) 0.29917(5) 0.0230(2) Uani 1 1 d . . . . .
N4 N 0.2764(2) 1.09115(12) 0.48183(8) 0.0437(4) Uani 1 1 d . . . . .
C4 C -0.0206(3) 1.0984(2) 0.31961(15) 0.0353(6) Uani 0.7 1 d . . P A 1
H4A H 0.0001 1.1650 0.3105 0.042 Uiso 0.7 1 calc R U P A 1
C5 C -0.0439(8) 1.0660(6) 0.4008(3) 0.0534(17) Uani 0.7 1 d . . P A 1
H5A H -0.0626 1.0000 0.4123 0.080 Uiso 0.7 1 calc R U P A 1
H5B H -0.1271 1.1159 0.4202 0.080 Uiso 0.7 1 calc R U P A 1
H5C H 0.0431 1.0611 0.4226 0.080 Uiso 0.7 1 calc R U P A 1
C6 C -0.1399(6) 1.1124(5) 0.2788(4) 0.0700(16) Uani 0.7 1 d . . P A 1
H6A H -0.1082 1.1245 0.2269 0.105 Uiso 0.7 1 calc R U P A 1
H6B H -0.2197 1.1706 0.2902 0.105 Uiso 0.7 1 calc R U P A 1
H6C H -0.1730 1.0516 0.2916 0.105 Uiso 0.7 1 calc R U P A 1
C7 C 0.40295(16) 1.15560(11) 0.18499(8) 0.0203(3) Uani 1 1 d . . . . .
C8 C 0.54699(16) 1.09928(11) 0.16838(8) 0.0213(3) Uani 1 1 d . . . . .
C9 C 0.64548(16) 1.14482(11) 0.12208(8) 0.0224(3) Uani 1 1 d . . . . .
H9 H 0.7428 1.1054 0.1130 0.027 Uiso 1 1 calc R U . . .
C10 C 0.60379(17) 1.24538(11) 0.08963(8) 0.0234(3) Uani 1 1 d . . . . .
C11 C 0.45876(17) 1.29987(11) 0.10560(8) 0.0240(3) Uani 1 1 d . . . . .
H11 H 0.4282 1.3690 0.0830 0.029 Uiso 1 1 calc R U . . .
C12 C 0.35700(16) 1.26030(11) 0.15191(8) 0.0219(3) Uani 1 1 d . . . . .
C13 C 0.70654(18) 1.29906(12) 0.03905(9) 0.0282(3) Uani 1 1 d . . . . .
C14 C 0.86085(18) 1.22871(13) 0.03110(10) 0.0349(4) Uani 1 1 d . . . . .
H14A H 0.9231 1.2658 -0.0015 0.052 Uiso 1 1 calc R U . . .
H14B H 0.8599 1.1713 0.0110 0.052 Uiso 1 1 calc R U . . .
H14C H 0.8985 1.2040 0.0787 0.052 Uiso 1 1 calc R U . . .
C15 C 0.6514(2) 1.33789(15) -0.03636(10) 0.0405(4) Uani 1 1 d . . . . .
H15A H 0.5533 1.3844 -0.0325 0.061 Uiso 1 1 calc R U . . .
H15B H 0.6495 1.2807 -0.0564 0.061 Uiso 1 1 calc R U . . .
H15C H 0.7163 1.3734 -0.0683 0.061 Uiso 1 1 calc R U . . .
C16 C 0.7118(2) 1.38848(14) 0.07000(11) 0.0396(4) Uani 1 1 d . . . . .
H16A H 0.6161 1.4386 0.0698 0.059 Uiso 1 1 calc R U . . .
H16B H 0.7838 1.4195 0.0402 0.059 Uiso 1 1 calc R U . . .
H16C H 0.7388 1.3644 0.1198 0.059 Uiso 1 1 calc R U . . .
C17 C 0.20194(17) 1.32634(11) 0.16763(8) 0.0262(3) Uani 1 1 d . . . . .
C18 C 0.09281(19) 1.28332(14) 0.14576(11) 0.0379(4) Uani 1 1 d . . . . .
H18A H 0.1103 1.2831 0.0937 0.057 Uiso 1 1 calc R U . . .
H18B H -0.0060 1.3253 0.1569 0.057 Uiso 1 1 calc R U . . .
H18C H 0.1043 1.2141 0.1727 0.057 Uiso 1 1 calc R U . . .
C19 C 0.1767(2) 1.43562(13) 0.12586(11) 0.0398(4) Uani 1 1 d . . . . .
H19A H 0.1927 1.4360 0.0737 0.060 Uiso 1 1 calc R U . . .
H19B H 0.2445 1.4655 0.1392 0.060 Uiso 1 1 calc R U . . .
H19C H 0.0769 1.4751 0.1380 0.060 Uiso 1 1 calc R U . . .
C20 C 0.1719(2) 1.33163(14) 0.24795(9) 0.0392(4) Uani 1 1 d . . . . .
H20A H 0.0736 1.3756 0.2573 0.059 Uiso 1 1 calc R U . . .
H20B H 0.2424 1.3590 0.2614 0.059 Uiso 1 1 calc R U . . .
H20C H 0.1803 1.2637 0.2767 0.059 Uiso 1 1 calc R U . . .
C21 C 0.60248(16) 0.99235(11) 0.19805(8) 0.0216(3) Uani 1 1 d . . . . .
H21 H 0.7047 0.9638 0.1919 0.026 Uiso 1 1 calc R U . . .
C22 C 0.61349(16) 0.82535(11) 0.25047(8) 0.0232(3) Uani 1 1 d . . . . .
H22A H 0.5703 0.7937 0.2969 0.028 Uiso 1 1 calc R U . . .
H22B H 0.7140 0.8215 0.2570 0.028 Uiso 1 1 calc R U . . .
C23 C 0.61686(17) 0.76713(11) 0.19168(8) 0.0241(3) Uani 1 1 d . . . . .
H23 H 0.5152 0.7735 0.1836 0.029 Uiso 1 1 calc R U . . .
C24 C 0.6955(2) 0.65760(12) 0.21657(9) 0.0331(4) Uani 1 1 d . . . . .
H24A H 0.6419 0.6302 0.2612 0.040 Uiso 1 1 calc R U . . .
H24B H 0.7932 0.6520 0.2286 0.040 Uiso 1 1 calc R U . . .
C25 C 0.7107(3) 0.59528(14) 0.15969(12) 0.0493(5) Uani 1 1 d . . . . .
H25A H 0.7695 0.5251 0.1767 0.059 Uiso 1 1 calc R U . . .
H25B H 0.6136 0.5935 0.1519 0.059 Uiso 1 1 calc R U . . .
C26 C 0.7824(3) 0.63948(16) 0.08948(12) 0.0547(6) Uani 1 1 d . . . . .
H26A H 0.7844 0.6012 0.0518 0.066 Uiso 1 1 calc R U . . .
H26B H 0.8838 0.6336 0.0958 0.066 Uiso 1 1 calc R U . . .
C27 C 0.7011(3) 0.74921(15) 0.06558(10) 0.0467(5) Uani 1 1 d . . . . .
H27A H 0.7516 0.7781 0.0204 0.056 Uiso 1 1 calc R U . . .
H27B H 0.6020 0.7548 0.0555 0.056 Uiso 1 1 calc R U . . .
C28 C 0.28371(16) 0.78130(11) 0.36348(8) 0.0200(3) Uani 1 1 d . . . . .
C29 C 0.22670(16) 0.69784(11) 0.37341(8) 0.0217(3) Uani 1 1 d . . . . .
C30 C 0.22603(16) 0.63714(11) 0.44192(8) 0.0230(3) Uani 1 1 d . . . . .
H30 H 0.1866 0.5821 0.4488 0.028 Uiso 1 1 calc R U . . .
C31 C 0.27958(16) 0.65137(11) 0.50181(8) 0.0222(3) Uani 1 1 d . . . . .
C32 C 0.33203(16) 0.73368(11) 0.49100(8) 0.0220(3) Uani 1 1 d . . . . .
H32 H 0.3687 0.7462 0.5302 0.026 Uiso 1 1 calc R U . . .
C33 C 0.33271(16) 0.79962(11) 0.42347(8) 0.0207(3) Uani 1 1 d . . . . .
C34 C 0.16561(18) 0.67745(12) 0.31073(8) 0.0260(3) Uani 1 1 d . . . . .
C35 C 0.0376(2) 0.76857(14) 0.28518(10) 0.0368(4) Uani 1 1 d . . . . .
H35A H -0.0416 0.7758 0.3242 0.055 Uiso 1 1 calc R U . . .
H35B H 0.0037 0.7580 0.2427 0.055 Uiso 1 1 calc R U . . .
H35C H 0.0691 0.8300 0.2724 0.055 Uiso 1 1 calc R U . . .
C36 C 0.2834(2) 0.65894(15) 0.24749(10) 0.0379(4) Uani 1 1 d . . . . .
H36A H 0.3153 0.7198 0.2289 0.057 Uiso 1 1 calc R U . . .
H36B H 0.2441 0.6431 0.2089 0.057 Uiso 1 1 calc R U . . .
H36C H 0.3662 0.6021 0.2644 0.057 Uiso 1 1 calc R U . . .
C37 C 0.1092(2) 0.58452(14) 0.33311(10) 0.0392(4) Uani 1 1 d . . . . .
H37A H 0.1883 0.5249 0.3499 0.059 Uiso 1 1 calc R U . . .
H37B H 0.0723 0.5741 0.2915 0.059 Uiso 1 1 calc R U . . .
H37C H 0.0308 0.5952 0.3723 0.059 Uiso 1 1 calc R U . . .
C38 C 0.27398(18) 0.57922(12) 0.57510(8) 0.0266(3) Uani 1 1 d . . . . .
C39 C 0.3599(4) 0.5954(2) 0.62860(12) 0.0752(9) Uani 1 1 d . . . . .
H39A H 0.3204 0.6649 0.6369 0.113 Uiso 1 1 calc R U . . .
H39B H 0.4618 0.5837 0.6090 0.113 Uiso 1 1 calc R U . . .
H39C H 0.3531 0.5481 0.6745 0.113 Uiso 1 1 calc R U . . .
C40 C 0.1171(2) 0.59614(18) 0.60685(13) 0.0584(7) Uani 1 1 d . . . . .
H40A H 0.1122 0.5483 0.6526 0.088 Uiso 1 1 calc R U . . .
H40B H 0.0604 0.5857 0.5728 0.088 Uiso 1 1 calc R U . . .
H28 H 0.0774 0.6654 0.6157 0.088 Uiso 1 1 calc R U . . .
C41 C 0.3336(3) 0.46894(14) 0.56592(11) 0.0516(6) Uani 1 1 d . . . . .
H41A H 0.4362 0.4550 0.5472 0.077 Uiso 1 1 calc R U . . .
H41B H 0.2788 0.4568 0.5318 0.077 Uiso 1 1 calc R U . . .
H41C H 0.3240 0.4244 0.6129 0.077 Uiso 1 1 calc R U . . .
C42 C 0.38723(16) 0.88517(11) 0.41842(8) 0.0212(3) Uani 1 1 d . . . . .
H42 H 0.4351 0.8848 0.4582 0.025 Uiso 1 1 calc R U . . .
C43 C 0.44087(16) 1.03845(11) 0.37647(8) 0.0225(3) Uani 1 1 d . . . . .
H43A H 0.4880 1.0658 0.3296 0.027 Uiso 1 1 calc R U . . .
H43B H 0.5164 1.0063 0.4106 0.027 Uiso 1 1 calc R U . . .
C44 C 0.32638(17) 1.12515(11) 0.40609(8) 0.0225(3) Uani 1 1 d . . . . .
H44 H 0.2422 1.1512 0.3761 0.027 Uiso 1 1 calc R U . . .
C45 C 0.1622(3) 1.17440(14) 0.51171(11) 0.0453(5) Uani 1 1 d . . . . .
H45A H 0.1273 1.1486 0.5620 0.054 Uiso 1 1 calc R U . . .
H45B H 0.0787 1.1997 0.4821 0.054 Uiso 1 1 calc R U . . .
C46 C 0.2257(2) 1.25956(14) 0.51060(11) 0.0418(4) Uani 1 1 d . . . . .
H46A H 0.1492 1.3165 0.5277 0.050 Uiso 1 1 calc R U . . .
H46B H 0.3032 1.2357 0.5438 0.050 Uiso 1 1 calc R U . . .
C47 C 0.2878(2) 1.29533(13) 0.43465(10) 0.0351(4) Uani 1 1 d . . . . .
H47A H 0.2078 1.3289 0.4032 0.042 Uiso 1 1 calc R U . . .
H47B H 0.3383 1.3455 0.4357 0.042 Uiso 1 1 calc R U . . .
C48 C 0.39295(18) 1.20821(12) 0.40344(10) 0.0310(4) Uani 1 1 d . . . . .
H48A H 0.4253 1.2331 0.3525 0.037 Uiso 1 1 calc R U . . .
H48B H 0.4794 1.1808 0.4310 0.037 Uiso 1 1 calc R U . . .
C4' C -0.0385(6) 1.0393(5) 0.3292(4) 0.0366(14) Uani 0.3 1 d D . P A 2
H4' H -0.0413 0.9677 0.3455 0.044 Uiso 0.3 1 calc R U P A 2
C5' C -0.0900(19) 1.0840(18) 0.3973(8) 0.062(5) Uani 0.3 1 d D . P A 2
H5'1 H -0.0678 1.1485 0.3898 0.093 Uiso 0.3 1 calc R U P A 2
H5'2 H -0.0404 1.0372 0.4380 0.093 Uiso 0.3 1 calc R U P A 2
H5'3 H -0.1950 1.0953 0.4079 0.093 Uiso 0.3 1 calc R U P A 2
C6' C -0.152(2) 1.0849(17) 0.2757(13) 0.150(12) Uani 0.3 1 d D . P A 2
H6'1 H -0.1230 1.1372 0.2384 0.225 Uiso 0.3 1 calc R U P A 2
H6'2 H -0.2456 1.1151 0.3011 0.225 Uiso 0.3 1 calc R U P A 2
H6'3 H -0.1605 1.0320 0.2530 0.225 Uiso 0.3 1 calc R U P A 2

loop_
_atom_site_aniso_label
_atom_site_aniso_U_11
_atom_site_aniso_U_22
_atom_site_aniso_U_33
_atom_site_aniso_U_23
_atom_site_aniso_U_13
_atom_site_aniso_U_12
Ti1 0.02171(14) 0.01842(14) 0.01857(14) 0.00084(9) -0.00297(10) -0.00713(10)
O1 0.0501(7) 0.0371(7) 0.0257(6) 0.0047(5) -0.0160(5) -0.0186(6)
N1 0.0243(6) 0.0154(6) 0.0189(6) -0.0016(4) -0.0025(5) -0.0037(5)
C1 0.0501(11) 0.0334(9) 0.0287(9) -0.0048(7) -0.0125(8) -0.0048(8)
O2 0.0229(6) 0.0310(6) 0.0514(8) -0.0003(5) 0.0041(5) -0.0070(5)
N2 0.0517(9) 0.0244(7) 0.0287(7) -0.0040(6) 0.0052(6) -0.0108(7)
C2 0.0887(19) 0.0652(16) 0.0365(12) -0.0080(10) 0.0142(12) -0.0308(14)
O3 0.0236(5) 0.0173(5) 0.0245(5) 0.0010(4) 0.0014(4) -0.0049(4)
N3 0.0232(6) 0.0160(6) 0.0203(6) -0.0035(4) -0.0006(5) -0.0075(5)
C3 0.0484(12) 0.0521(12) 0.0524(12) -0.0129(10) -0.0219(10) -0.0102(10)
O4 0.0324(6) 0.0212(5) 0.0178(5) -0.0008(4) -0.0034(4) -0.0125(4)
N4 0.0742(12) 0.0255(8) 0.0266(8) -0.0051(6) 0.0008(7) -0.0102(8)
C4 0.0287(13) 0.0350(15) 0.0395(14) -0.0139(11) 0.0025(10) -0.0033(11)
C5 0.055(4) 0.064(4) 0.041(2) -0.017(2) 0.018(2) -0.023(3)
C6 0.026(2) 0.106(4) 0.080(3) -0.042(3) -0.0204(19) 0.004(2)
C7 0.0244(7) 0.0182(7) 0.0190(7) -0.0021(5) -0.0022(5) -0.0079(6)
C8 0.0242(7) 0.0181(7) 0.0212(7) -0.0016(5) -0.0030(6) -0.0067(6)
C9 0.0217(7) 0.0210(7) 0.0246(7) -0.0036(6) -0.0024(6) -0.0067(6)
C10 0.0274(8) 0.0219(7) 0.0227(7) -0.0018(6) -0.0028(6) -0.0113(6)
C11 0.0307(8) 0.0158(7) 0.0244(7) 0.0006(5) -0.0044(6) -0.0074(6)
C12 0.0259(7) 0.0183(7) 0.0205(7) -0.0021(5) -0.0038(6) -0.0054(6)
C13 0.0303(8) 0.0247(8) 0.0303(8) 0.0002(6) -0.0011(6) -0.0136(7)
C14 0.0302(9) 0.0329(9) 0.0416(10) -0.0031(7) 0.0049(7) -0.0159(7)
C15 0.0439(10) 0.0431(11) 0.0317(9) 0.0078(8) -0.0016(8) -0.0203(9)
C16 0.0391(10) 0.0285(9) 0.0553(12) -0.0069(8) -0.0007(8) -0.0182(8)
C17 0.0294(8) 0.0183(7) 0.0246(8) 0.0008(6) -0.0003(6) -0.0028(6)
C18 0.0260(8) 0.0357(10) 0.0471(11) -0.0046(8) -0.0069(7) -0.0028(7)
C19 0.0374(10) 0.0222(8) 0.0438(10) 0.0064(7) 0.0032(8) 0.0015(7)
C20 0.0488(11) 0.0282(9) 0.0282(9) -0.0056(7) 0.0039(8) 0.0028(8)
C21 0.0211(7) 0.0191(7) 0.0229(7) -0.0035(5) -0.0019(5) -0.0039(6)
C22 0.0253(7) 0.0158(7) 0.0244(7) 0.0002(5) -0.0030(6) -0.0026(6)
C23 0.0259(7) 0.0166(7) 0.0264(8) -0.0016(6) -0.0006(6) -0.0042(6)
C24 0.0475(10) 0.0163(7) 0.0314(9) -0.0009(6) -0.0047(7) -0.0054(7)
C25 0.0725(15) 0.0204(9) 0.0524(12) -0.0080(8) -0.0065(10) -0.0086(9)
C26 0.0707(15) 0.0372(11) 0.0512(13) -0.0246(9) 0.0109(11) -0.0050(10)
C27 0.0707(14) 0.0378(10) 0.0298(9) -0.0099(8) 0.0059(9) -0.0159(10)
C28 0.0227(7) 0.0164(7) 0.0192(7) -0.0019(5) -0.0001(5) -0.0049(5)
C29 0.0237(7) 0.0188(7) 0.0232(7) -0.0049(5) -0.0007(6) -0.0071(6)
C30 0.0253(7) 0.0168(7) 0.0266(8) -0.0023(6) 0.0010(6) -0.0088(6)
C31 0.0224(7) 0.0181(7) 0.0219(7) 0.0002(5) 0.0012(5) -0.0045(6)
C32 0.0257(7) 0.0207(7) 0.0188(7) -0.0027(5) -0.0029(5) -0.0057(6)
C33 0.0238(7) 0.0157(7) 0.0213(7) -0.0017(5) -0.0022(5) -0.0053(5)
C34 0.0327(8) 0.0247(8) 0.0252(8) -0.0050(6) -0.0023(6) -0.0146(7)
C35 0.0382(10) 0.0381(10) 0.0390(10) -0.0048(8) -0.0153(8) -0.0142(8)
C36 0.0467(10) 0.0448(10) 0.0319(9) -0.0180(8) 0.0042(8) -0.0230(9)
C37 0.0570(12) 0.0372(10) 0.0353(9) -0.0059(7) -0.0065(8) -0.0299(9)
C38 0.0323(8) 0.0224(7) 0.0229(8) 0.0017(6) 0.0009(6) -0.0106(6)
C39 0.131(3) 0.0790(18) 0.0384(12) 0.0332(12) -0.0417(14) -0.0770(19)
C40 0.0486(12) 0.0506(13) 0.0480(12) 0.0134(10) 0.0198(10) -0.0035(10)
C41 0.0784(15) 0.0247(9) 0.0335(10) 0.0051(7) 0.0068(10) -0.0027(9)
C42 0.0258(7) 0.0201(7) 0.0184(7) -0.0035(5) -0.0034(5) -0.0070(6)
C43 0.0265(7) 0.0191(7) 0.0248(7) -0.0028(6) -0.0046(6) -0.0106(6)
C44 0.0288(8) 0.0187(7) 0.0220(7) -0.0023(5) -0.0059(6) -0.0090(6)
C45 0.0723(14) 0.0328(10) 0.0308(9) -0.0097(7) 0.0075(9) -0.0188(10)
C46 0.0530(11) 0.0332(9) 0.0409(10) -0.0184(8) -0.0051(9) -0.0066(8)
C47 0.0369(9) 0.0242(8) 0.0489(11) -0.0153(7) -0.0041(8) -0.0094(7)
C48 0.0266(8) 0.0225(8) 0.0497(10) -0.0159(7) -0.0079(7) -0.0067(6)
C4' 0.031(3) 0.036(3) 0.053(4) -0.024(3) 0.018(3) -0.025(3)
C5' 0.063(11) 0.069(8) 0.049(6) -0.029(5) 0.003(6) -0.003(8)
C6' 0.066(9) 0.28(3) 0.165(18) -0.124(18) -0.027(10) -0.069(13)

loop_
_atom_type_symbol
_atom_type_description
_atom_type_scat_dispersion_real
_atom_type_scat_dispersion_imag
_atom_type_scat_source
C C 0.0181 0.0091 'International Tables Vol C Tables 4.2.6.8 and 6.1.1.4'
H H 0.0000 0.0000 'International Tables Vol C Tables 4.2.6.8 and 6.1.1.4'
N N 0.0311 0.0180 'International Tables Vol C Tables 4.2.6.8 and 6.1.1.4'
O O 0.0492 0.0322 'International Tables Vol C Tables 4.2.6.8 and 6.1.1.4'
Ti Ti 0.2191 1.8069 'International Tables Vol C Tables 4.2.6.8 and 6.1.1.4'

loop_
_geom_angle_atom_site_label_1
_geom_angle_atom_site_label_2
_geom_angle_atom_site_label_3
_geom_angle
O2 Ti1 O1 104.60(6)
O2 Ti1 O4 95.83(5)
O1 Ti1 O4 92.75(5)
O2 Ti1 O3 90.99(5)
O1 Ti1 O3 96.09(5)
O4 Ti1 O3 167.12(5)
O2 Ti1 N1 166.05(6)
O1 Ti1 N1 87.99(5)
O4 Ti1 N1 89.43(4)
O3 Ti1 N1 81.56(4)
O2 Ti1 N3 92.36(6)
O1 Ti1 N3 162.39(5)
O4 Ti1 N3 80.65(4)
O3 Ti1 N3 88.19(4)
N1 Ti1 N3 75.71(4)
C1 O1 Ti1 149.78(12)
C21 N1 C22 115.10(12)
C21 N1 Ti1 124.68(10)
C22 N1 Ti1 120.20(9)
O1 C1 C2 109.68(18)
O1 C1 C3 109.31(16)
C2 C1 C3 112.59(18)
C4 O2 Ti1 161.02(16)
C4' O2 Ti1 162.0(3)
C23 N2 C27 111.96(14)
C7 O3 Ti1 136.18(9)
C42 N3 C43 114.98(12)
C42 N3 Ti1 124.98(10)
C43 N3 Ti1 119.94(9)
C28 O4 Ti1 138.20(9)
C44 N4 C45 111.56(14)
O2 C4 C6 112.4(3)
O2 C4 C5 106.7(3)
C6 C4 C5 116.9(5)
O3 C7 C8 120.52(13)
O3 C7 C12 120.93(13)
C8 C7 C12 118.53(13)
C9 C8 C7 121.12(13)
C9 C8 C21 116.40(13)
C7 C8 C21 122.47(13)
C10 C9 C8 121.37(14)
C9 C10 C11 116.68(14)
C9 C10 C13 123.62(14)
C11 C10 C13 119.69(13)
C12 C11 C10 124.91(14)
C11 C12 C7 117.35(14)
C11 C12 C17 121.25(13)
C7 C12 C17 121.40(13)
C14 C13 C10 111.95(13)
C14 C13 C16 108.25(14)
C10 C13 C16 109.15(14)
C14 C13 C15 108.30(15)
C10 C13 C15 109.64(13)
C16 C13 C15 109.52(15)
C20 C17 C18 110.12(15)
C20 C17 C12 109.98(13)
C18 C17 C12 110.09(13)
C20 C17 C19 106.61(14)
C18 C17 C19 107.56(14)
C12 C17 C19 112.39(13)
N1 C21 C8 127.16(14)
N1 C22 C23 111.43(12)
N2 C23 C24 109.19(13)
N2 C23 C22 110.86(13)
C24 C23 C22 108.75(13)
C23 C24 C25 112.19(15)
C26 C25 C24 110.49(17)
C25 C26 C27 110.48(17)
N2 C27 C26 109.98(17)
O4 C28 C33 120.12(13)
O4 C28 C29 121.07(13)
C33 C28 C29 118.79(13)
C30 C29 C28 117.56(13)
C30 C29 C34 121.59(13)
C28 C29 C34 120.84(13)
C29 C30 C31 124.73(13)
C32 C31 C30 116.48(13)
C32 C31 C38 123.16(14)
C30 C31 C38 120.33(13)
C31 C32 C33 121.72(14)
C32 C33 C28 120.63(13)
C32 C33 C42 117.24(13)
C28 C33 C42 122.12(13)
C37 C34 C36 107.48(14)
C37 C34 C35 107.37(14)
C36 C34 C35 109.70(15)
C37 C34 C29 112.34(13)
C36 C34 C29 110.44(13)
C35 C34 C29 109.43(13)
C39 C38 C40 108.7(2)
C39 C38 C41 108.21(18)
C40 C38 C41 107.63(16)
C39 C38 C31 112.28(14)
C40 C38 C31 108.95(14)
C41 C38 C31 110.92(13)
N3 C42 C33 127.02(13)
N3 C43 C44 112.01(12)
N4 C44 C48 108.13(14)
N4 C44 C43 110.56(12)
C48 C44 C43 108.87(13)
N4 C45 C46 109.20(18)
C47 C46 C45 110.32(15)
C48 C47 C46 111.20(15)
C44 C48 C47 112.07(14)
O2 C4' C6' 113.1(12)
O2 C4' C5' 120.2(9)
C6' C4' C5' 109.9(13)

loop_
_geom_bond_atom_site_label_1
_geom_bond_atom_site_label_2
_geom_bond_distance
Ti1 O2 1.7852(12)
Ti1 O1 1.8037(12)
Ti1 O4 1.9316(10)
Ti1 O3 1.9473(10)
Ti1 N1 2.2628(13)
Ti1 N3 2.2825(12)
O1 C1 1.397(2)
N1 C21 1.2831(19)
N1 C22 1.4727(18)
C1 C2 1.498(3)
C1 C3 1.504(3)
O2 C4 1.372(3)
O2 C4' 1.408(5)
N2 C23 1.475(2)
N2 C27 1.487(2)
O3 C7 1.3232(17)
N3 C42 1.2860(19)
N3 C43 1.4745(17)
O4 C28 1.3203(17)
N4 C44 1.468(2)
N4 C45 1.497(2)
C4 C6 1.438(5)
C4 C5 1.511(7)
C7 C8 1.407(2)
C7 C12 1.432(2)
C8 C9 1.405(2)
C8 C21 1.451(2)
C9 C10 1.377(2)
C10 C11 1.405(2)
C10 C13 1.531(2)
C11 C12 1.386(2)
C12 C17 1.532(2)
C13 C14 1.529(2)
C13 C16 1.535(2)
C13 C15 1.535(2)
C17 C20 1.526(2)
C17 C18 1.532(2)
C17 C19 1.535(2)
C22 C23 1.528(2)
C23 C24 1.503(2)
C24 C25 1.512(3)
C25 C26 1.504(3)
C26 C27 1.509(3)
C28 C33 1.412(2)
C28 C29 1.423(2)
C29 C30 1.390(2)
C29 C34 1.537(2)
C30 C31 1.407(2)
C31 C32 1.378(2)
C31 C38 1.535(2)
C32 C33 1.407(2)
C33 C42 1.450(2)
C34 C37 1.532(2)
C34 C36 1.534(2)
C34 C35 1.536(2)
C38 C39 1.516(3)
C38 C40 1.517(3)
C38 C41 1.530(2)
C43 C44 1.528(2)
C44 C48 1.502(2)
C45 C46 1.517(3)
C46 C47 1.514(3)
C47 C48 1.510(2)
C4' C6' 1.514(5)
C4' C5' 1.518(5)
